data_4130725
loop_
_publ_author_name
'Obligacion, Jennifer V.'
'Semproni, Scott P.'
'Pappas, Iraklis'
'Chirik, Paul J.'

_publ_section_title
;
 Cobalt-Catalyzed C(sp(2))-H Borylation: Mechanistic Insights Inspire
 Catalyst Design.
;
_journal_issue 33
_journal_name_full 'Journal of the American Chemical Society'
_journal_page_first 10645
_journal_page_last 10653
_journal_paper_doi 10.1021/jacs.6b06144
_journal_volume 138
_journal_year 2016
_chemical_formula_sum 'C33 H63 B Cl Ir N2 O3 P2'
_chemical_formula_weight 836.25
_space_group_crystal_system triclinic
_space_group_IT_number 2
_space_group_name_Hall '-P 1'
_space_group_name_H-M_alt 'P -1'
_atom_sites_solution_hydrogens mixed
_audit_creation_method SHELXL-2014
_cell_angle_alpha 73.3880(10)
_cell_angle_beta 82.6440(10)
_cell_angle_gamma 85.8560(10)
_cell_formula_units_Z 2
_cell_length_a 11.6915(5)
_cell_length_b 12.0608(4)
_cell_length_c 13.9689(5)
_cell_measurement_reflns_used 9914
_cell_measurement_temperature 101(2)
_cell_measurement_theta_max 27.53
_cell_measurement_theta_min 2.46
_cell_volume 1870.67(12)
_computing_cell_refinement 'Bruker SAINT'
_computing_data_collection 'Bruker APEX2'
_computing_data_reduction 'Bruker SAINT'
_computing_molecular_graphics 'Bruker SHELXTL'
_computing_publication_material 'Bruker SHELXTL'
_computing_structure_refinement 'SHELXL-2014 (Sheldrick 2014)'
_computing_structure_solution 'SHELXS-97 (Sheldrick 2008)'
_diffrn_ambient_temperature 101(2)
_diffrn_measured_fraction_theta_full 0.999
_diffrn_measured_fraction_theta_max 0.997
_diffrn_measurement_device_type 'Bruker APEX-II CCD'
_diffrn_measurement_method '\f and \w scans'
_diffrn_radiation_type MoK\a
_diffrn_radiation_wavelength 0.71073
_diffrn_reflns_av_R_equivalents 0.0190
_diffrn_reflns_av_unetI/netI 0.0163
_diffrn_reflns_Laue_measured_fraction_full 0.999
_diffrn_reflns_Laue_measured_fraction_max 0.997
_diffrn_reflns_limit_h_max 15
_diffrn_reflns_limit_h_min -14
_diffrn_reflns_limit_k_max 15
_diffrn_reflns_limit_k_min -15
_diffrn_reflns_limit_l_max 18
_diffrn_reflns_limit_l_min -18
_diffrn_reflns_number 35406
_diffrn_reflns_point_group_measured_fraction_full 0.999
_diffrn_reflns_point_group_measured_fraction_max 0.997
_diffrn_reflns_theta_full 25.242
_diffrn_reflns_theta_max 27.545
_diffrn_reflns_theta_min 2.443
_exptl_absorpt_coefficient_mu 3.759
_exptl_absorpt_correction_T_max 0.7456
_exptl_absorpt_correction_T_min 0.5359
_exptl_absorpt_correction_type multi-scan
_exptl_absorpt_process_details 'TWINABS BRUKER AXS'
_exptl_crystal_colour yellow
_exptl_crystal_density_diffrn 1.485
_exptl_crystal_description Rectangular
_exptl_crystal_F_000 856
_exptl_crystal_size_max 0.103
_exptl_crystal_size_mid 0.043
_exptl_crystal_size_min 0.034
_refine_diff_density_max 1.778
_refine_diff_density_min -1.147
_refine_diff_density_rms 0.100
_refine_ls_extinction_method none
_refine_ls_goodness_of_fit_ref 1.124
_refine_ls_hydrogen_treatment mixed
_refine_ls_matrix_type full
_refine_ls_number_parameters 381
_refine_ls_number_reflns 8618
_refine_ls_number_restraints 3
_refine_ls_restrained_S_all 1.124
_refine_ls_R_factor_all 0.0257
_refine_ls_R_factor_gt 0.0235
_refine_ls_shift/su_max 0.002
_refine_ls_shift/su_mean 0.000
_refine_ls_structure_factor_coef Fsqd
_refine_ls_weighting_details 'w=1/[\s^2^(Fo^2^)+(0.0159P)^2^+4.9881P] where P=(Fo^2^+2Fc^2^)/3'
_refine_ls_weighting_scheme calc
_refine_ls_wR_factor_gt 0.0540
_refine_ls_wR_factor_ref 0.0560
_reflns_Friedel_coverage 0.000
_reflns_number_gt 8201
_reflns_number_total 8618
_reflns_threshold_expression 'I > 2\s(I)'
_cod_data_source_file ja6b06144_si_002.cif
_cod_data_source_block jvo12
_cod_database_code 4130725
_shelx_space_group_comment
;
The symmetry employed for this shelxl refinement is uniquely defined
by the following loop, which should always be used as a source of
symmetry information in preference to the above space-group names.
They are only intended as comments.
;
_shelxl_version_number 2014-3

loop_
_space_group_symop_operation_xyz
'x, y, z'
'-x, -y, -z'

loop_
_atom_site_label
_atom_site_type_symbol
_atom_site_fract_x
_atom_site_fract_y
_atom_site_fract_z
_atom_site_U_iso_or_equiv
_atom_site_adp_type
_atom_site_occupancy
_atom_site_site_symmetry_order
_atom_site_calc_flag
_atom_site_refinement_flags_posn
_atom_site_refinement_flags_adp
_atom_site_refinement_flags_occupancy
_atom_site_disorder_assembly
_atom_site_disorder_group
C1 C 0.4881(2) 0.0220(2) 0.3620(2) 0.0192(5) Uani 1 1 d . . . . .
H1A H 0.4341 -0.0342 0.3552 0.023 Uiso 1 1 calc R U . . .
H1B H 0.5205 -0.0106 0.4268 0.023 Uiso 1 1 calc R U . . .
C2 C 0.4226(2) 0.1342(2) 0.3630(2) 0.0171(5) Uani 1 1 d . . . . .
C3 C 0.3122(2) 0.1348(2) 0.4111(2) 0.0195(5) Uani 1 1 d . . . . .
H3 H 0.2750 0.0640 0.4430 0.023 Uiso 1 1 calc R U . . .
C4 C 0.2547(2) 0.2411(2) 0.4128(2) 0.0199(5) Uani 1 1 d . . . . .
C5 C 0.3129(2) 0.3430(2) 0.3605(2) 0.0193(5) Uani 1 1 d . . . . .
H5 H 0.2771 0.4168 0.3586 0.023 Uiso 1 1 calc R U . . .
C6 C 0.4225(2) 0.3348(2) 0.3121(2) 0.0173(5) Uani 1 1 d . . . . .
C7 C 0.4832(2) 0.4411(2) 0.2464(2) 0.0191(5) Uani 1 1 d . . . . .
H7A H 0.4633 0.5063 0.2761 0.023 Uiso 1 1 calc R U . . .
H7B H 0.4557 0.4629 0.1791 0.023 Uiso 1 1 calc R U . . .
C8 C 0.6959(3) -0.0907(2) 0.3037(2) 0.0242(6) Uani 1 1 d . . . . .
H8 H 0.7352 -0.0782 0.3591 0.029 Uiso 1 1 calc R U . . .
C9 C 0.7923(3) -0.1101(3) 0.2249(3) 0.0414(9) Uani 1 1 d . . . . .
H9A H 0.8314 -0.0375 0.1924 0.062 Uiso 1 1 calc R U . . .
H9B H 0.7594 -0.1361 0.1742 0.062 Uiso 1 1 calc R U . . .
H9C H 0.8478 -0.1692 0.2574 0.062 Uiso 1 1 calc R U . . .
C10 C 0.6284(3) -0.2013(3) 0.3503(3) 0.0297(7) Uani 1 1 d . . . . .
H10A H 0.5737 -0.1913 0.4068 0.045 Uiso 1 1 calc R U . . .
H10B H 0.6822 -0.2666 0.3744 0.045 Uiso 1 1 calc R U . . .
H10C H 0.5861 -0.2166 0.2995 0.045 Uiso 1 1 calc R U . . .
C11 C 0.5396(3) 0.0269(3) 0.1501(2) 0.0223(6) Uani 1 1 d . . . . .
H11 H 0.5220 -0.0563 0.1624 0.027 Uiso 1 1 calc R U . . .
C12 C 0.6214(3) 0.0642(3) 0.0526(2) 0.0346(8) Uani 1 1 d . . . . .
H12A H 0.6895 0.0114 0.0569 0.052 Uiso 1 1 calc R U . . .
H12B H 0.6454 0.1432 0.0431 0.052 Uiso 1 1 calc R U . . .
H12C H 0.5816 0.0619 -0.0043 0.052 Uiso 1 1 calc R U . . .
C13 C 0.4264(3) 0.0996(3) 0.1389(2) 0.0277(6) Uani 1 1 d . . . . .
H13A H 0.3728 0.0731 0.2001 0.041 Uiso 1 1 calc R U . . .
H13B H 0.3918 0.0910 0.0812 0.041 Uiso 1 1 calc R U . . .
H13C H 0.4421 0.1813 0.1282 0.041 Uiso 1 1 calc R U . . .
C14 C 0.6891(3) 0.4832(3) 0.3241(2) 0.0250(6) Uani 1 1 d . . . . .
H14 H 0.6680 0.5679 0.3030 0.030 Uiso 1 1 calc R U . . .
C15 C 0.6289(4) 0.4320(3) 0.4293(3) 0.0392(8) Uani 1 1 d . . . . .
H15A H 0.5452 0.4451 0.4285 0.059 Uiso 1 1 calc R U . . .
H15B H 0.6553 0.4693 0.4759 0.059 Uiso 1 1 calc R U . . .
H15C H 0.6472 0.3486 0.4512 0.059 Uiso 1 1 calc R U . . .
C16 C 0.8200(3) 0.4697(4) 0.3244(3) 0.0470(10) Uani 1 1 d . . . . .
H16A H 0.8575 0.5087 0.2575 0.071 Uiso 1 1 calc R U . . .
H16B H 0.8431 0.3873 0.3419 0.071 Uiso 1 1 calc R U . . .
H16C H 0.8433 0.5045 0.3739 0.071 Uiso 1 1 calc R U . . .
C17 C 0.6906(3) 0.5217(3) 0.1104(2) 0.0243(6) Uani 1 1 d . . . . .
H17 H 0.7755 0.5287 0.1088 0.029 Uiso 1 1 calc R U . . .
C18 C 0.6738(3) 0.4783(3) 0.0205(2) 0.0328(7) Uani 1 1 d . . . . .
H18A H 0.7209 0.4071 0.0231 0.049 Uiso 1 1 calc R U . . .
H18B H 0.6974 0.5375 -0.0421 0.049 Uiso 1 1 calc R U . . .
H18C H 0.5923 0.4624 0.0229 0.049 Uiso 1 1 calc R U . . .
C19 C 0.6360(4) 0.6435(3) 0.0979(3) 0.0386(8) Uani 1 1 d . . . . .
H19A H 0.6487 0.6706 0.1554 0.058 Uiso 1 1 calc R U . . .
H19B H 0.5530 0.6416 0.0947 0.058 Uiso 1 1 calc R U . . .
H19C H 0.6715 0.6961 0.0358 0.058 Uiso 1 1 calc R U . . .
C20 C 0.0789(2) 0.1430(3) 0.5108(2) 0.0254(6) Uani 1 1 d . . . . .
H20A H 0.1129 0.0931 0.5705 0.031 Uiso 1 1 calc R U . . .
H20B H 0.0720 0.0969 0.4636 0.031 Uiso 1 1 calc R U . . .
C21 C -0.0371(3) 0.1962(3) 0.5403(3) 0.0403(9) Uani 1 1 d . . . . .
H21A H -0.0898 0.2037 0.4885 0.048 Uiso 1 1 calc R U . . .
H21B H -0.0733 0.1476 0.6053 0.048 Uiso 1 1 calc R U . . .
C22 C -0.0125(3) 0.3135(4) 0.5489(3) 0.0467(10) Uani 1 1 d . . . . .
H22A H 0.0103 0.3079 0.6161 0.056 Uiso 1 1 calc R U . . .
H22B H -0.0807 0.3671 0.5371 0.056 Uiso 1 1 calc R U . . .
C23 C 0.0860(3) 0.3532(3) 0.4678(2) 0.0281(6) Uani 1 1 d . . . . .
H23A H 0.0571 0.3947 0.4029 0.034 Uiso 1 1 calc R U . . .
H23B H 0.1362 0.4046 0.4864 0.034 Uiso 1 1 calc R U . . .
C26 C 1.0560(4) 0.1013(5) 0.2434(4) 0.0597(6) Uani 1 1 d . . . . .
H28A H 1.1326 0.0752 0.2188 0.090 Uiso 1 1 calc R U . A 1
H28B H 0.9988 0.0463 0.2423 0.090 Uiso 1 1 calc R U . A 1
H28C H 1.0565 0.1056 0.3123 0.090 Uiso 1 1 calc R U . A 1
C27 C 1.1112(4) 0.3141(5) 0.1675(4) 0.0597(6) Uani 1 1 d . . . . .
H29A H 1.1844 0.2968 0.1310 0.090 Uiso 1 1 calc R U . B 1
H29B H 1.1243 0.3161 0.2348 0.090 Uiso 1 1 calc R U . B 1
H29C H 1.0794 0.3895 0.1309 0.090 Uiso 1 1 calc R U . B 1
C28 C 1.0615(4) 0.1185(5) 0.0415(4) 0.0597(6) Uani 1 1 d . . . . .
H30A H 1.1436 0.1355 0.0319 0.090 Uiso 1 1 calc R U . C 1
H30B H 1.0380 0.1129 -0.0218 0.090 Uiso 1 1 calc R U . C 1
H30C H 1.0485 0.0450 0.0935 0.090 Uiso 1 1 calc R U . C 1
C29 C 0.9969(4) 0.3360(5) -0.0011(4) 0.0597(6) Uani 1 1 d . . . . .
H31A H 0.956(2) 0.3376(7) -0.057(2) 0.090 Uiso 1 1 calc R U . D 1
H31B H 1.076(2) 0.3533(12) -0.0245(15) 0.090 Uiso 1 1 calc R U . D 1
H31C H 0.962(2) 0.3927(18) 0.0309(10) 0.090 Uiso 1 1 calc R U . D 1
C30 C 0.1991(5) 0.6433(4) 0.2211(4) 0.0551(11) Uani 1 1 d . . . . .
H32A H 0.1228 0.6082 0.2333 0.066 Uiso 1 1 calc R U . . .
H32B H 0.2497 0.6105 0.1727 0.066 Uiso 1 1 calc R U . . .
C31 C 0.1870(4) 0.7729(4) 0.1811(4) 0.0565(12) Uani 1 1 d . . . . .
H33A H 0.1931 0.7977 0.1067 0.068 Uiso 1 1 calc R U . . .
H33B H 0.1128 0.8031 0.2084 0.068 Uiso 1 1 calc R U . . .
C32 C 0.2853(6) 0.8109(5) 0.2181(4) 0.087(2) Uani 1 1 d . . . . .
H34A H 0.2668 0.8869 0.2314 0.105 Uiso 1 1 calc R U . . .
H34B H 0.3542 0.8182 0.1678 0.105 Uiso 1 1 calc R U . . .
C33 C 0.3071(3) 0.7213(3) 0.3120(3) 0.0436(9) Uani 1 1 d . . . . .
H35A H 0.3909 0.7033 0.3137 0.052 Uiso 1 1 calc R U . . .
H35B H 0.2771 0.7485 0.3712 0.052 Uiso 1 1 calc R U . . .
B1 B 0.8259(3) 0.2218(3) 0.1844(2) 0.0193(6) Uani 1 1 d . . . . .
N1 N 0.47898(19) 0.23247(19) 0.31491(17) 0.0160(4) Uani 1 1 d . . . . .
N2 N 0.1477(2) 0.2449(2) 0.4622(2) 0.0244(5) Uani 1 1 d . . . . .
P1 P 0.60607(6) 0.04173(6) 0.25840(5) 0.01645(13) Uani 1 1 d . . . . .
P2 P 0.64218(6) 0.41722(6) 0.23252(5) 0.01618(13) Uani 1 1 d . . . . .
Cl1 Cl 0.71697(7) 0.14771(6) 0.42052(5) 0.02530(14) Uani 1 1 d . . . . .
O3 O 0.2487(2) 0.6219(2) 0.3124(2) 0.0410(6) Uani 1 1 d . . . . .
Ir1 Ir 0.65726(2) 0.22473(2) 0.24722(2) 0.01486(4) Uani 1 1 d . . . . .
O1A O 0.8697(3) 0.1859(3) 0.1006(3) 0.0299(4) Uani 0.663(3) 1 d . . P E 1
C24A C 0.9902(4) 0.2158(5) 0.0741(4) 0.0299(4) Uani 0.663(3) 1 d . . P E 1
C25A C 1.0255(4) 0.2199(5) 0.1763(4) 0.0299(4) Uani 0.663(3) 1 d . . P E 1
O2A O 0.9175(3) 0.2564(3) 0.2241(3) 0.0299(4) Uani 0.663(3) 1 d . . P E 1
O2 O 0.8969(5) 0.3148(7) 0.1672(5) 0.0299(4) Uani 0.337(3) 1 d . . P E 2
O1 O 0.8859(6) 0.1339(7) 0.1527(6) 0.0299(4) Uani 0.337(3) 1 d . . P E 2
C24 C 1.0085(8) 0.1559(9) 0.1456(8) 0.0299(4) Uani 0.337(3) 1 d . . P E 2
C25 C 1.0068(8) 0.2890(9) 0.1174(8) 0.0299(4) Uani 0.337(3) 1 d . . P E 2
H1 H 0.629(3) 0.248(3) 0.166(3) 0.036 Uiso 1 1 d . U . . .

loop_
_atom_site_aniso_label
_atom_site_aniso_U_11
_atom_site_aniso_U_22
_atom_site_aniso_U_33
_atom_site_aniso_U_23
_atom_site_aniso_U_13
_atom_site_aniso_U_12
C1 0.0212(13) 0.0154(12) 0.0199(13) -0.0049(10) 0.0021(10) -0.0008(10)
C2 0.0199(13) 0.0147(12) 0.0157(12) -0.0040(10) 0.0011(10) -0.0008(10)
C3 0.0196(13) 0.0173(12) 0.0194(13) -0.0033(10) 0.0031(10) -0.0035(10)
C4 0.0170(13) 0.0218(13) 0.0197(13) -0.0056(11) 0.0013(10) -0.0001(10)
C5 0.0172(13) 0.0163(12) 0.0229(13) -0.0051(10) 0.0004(10) 0.0024(10)
C6 0.0167(12) 0.0153(12) 0.0190(13) -0.0041(10) -0.0005(10) -0.0006(9)
C7 0.0146(12) 0.0152(12) 0.0245(14) -0.0029(10) 0.0012(10) 0.0006(9)
C8 0.0226(14) 0.0201(13) 0.0329(16) -0.0121(12) -0.0057(12) 0.0035(11)
C9 0.0317(18) 0.0355(19) 0.056(2) -0.0177(17) 0.0056(16) 0.0092(15)
C10 0.0356(17) 0.0162(13) 0.0382(18) -0.0086(12) -0.0064(14) 0.0021(12)
C11 0.0235(14) 0.0247(14) 0.0211(14) -0.0097(11) -0.0015(11) -0.0047(11)
C12 0.0360(18) 0.049(2) 0.0232(16) -0.0172(15) 0.0036(13) -0.0158(15)
C13 0.0304(16) 0.0269(15) 0.0272(15) -0.0065(12) -0.0108(12) -0.0020(12)
C14 0.0297(16) 0.0208(14) 0.0289(15) -0.0127(12) -0.0077(12) 0.0020(11)
C15 0.060(2) 0.0363(19) 0.0267(17) -0.0181(15) -0.0071(16) 0.0023(17)
C16 0.034(2) 0.065(3) 0.060(3) -0.042(2) -0.0192(18) 0.0032(18)
C17 0.0213(14) 0.0227(14) 0.0236(14) 0.0016(11) 0.0009(11) -0.0045(11)
C18 0.0364(18) 0.0371(18) 0.0186(14) 0.0007(13) 0.0013(13) -0.0032(14)
C19 0.051(2) 0.0215(15) 0.0337(18) 0.0049(13) 0.0018(16) -0.0021(14)
C20 0.0175(13) 0.0278(15) 0.0258(15) -0.0005(12) 0.0020(11) -0.0032(11)
C21 0.0171(15) 0.044(2) 0.057(2) -0.0136(18) 0.0075(15) -0.0061(14)
C22 0.034(2) 0.043(2) 0.051(2) -0.0051(18) 0.0161(17) 0.0061(16)
C23 0.0205(14) 0.0276(15) 0.0321(16) -0.0067(13) 0.0056(12) 0.0040(12)
C26 0.0363(11) 0.0766(17) 0.0663(15) -0.0229(13) 0.0061(10) -0.0117(11)
C27 0.0363(11) 0.0766(17) 0.0663(15) -0.0229(13) 0.0061(10) -0.0117(11)
C28 0.0363(11) 0.0766(17) 0.0663(15) -0.0229(13) 0.0061(10) -0.0117(11)
C29 0.0363(11) 0.0766(17) 0.0663(15) -0.0229(13) 0.0061(10) -0.0117(11)
C30 0.071(3) 0.042(2) 0.057(3) -0.016(2) -0.023(2) 0.003(2)
C31 0.056(3) 0.050(2) 0.047(2) 0.009(2) 0.001(2) -0.002(2)
C32 0.125(5) 0.074(4) 0.051(3) 0.015(3) -0.014(3) -0.059(4)
C33 0.0338(19) 0.041(2) 0.058(2) -0.0179(18) 0.0001(17) -0.0008(15)
B1 0.0175(14) 0.0200(14) 0.0209(15) -0.0070(12) -0.0004(11) -0.0018(11)
N1 0.0160(10) 0.0149(10) 0.0157(10) -0.0040(8) 0.0026(8) -0.0010(8)
N2 0.0181(12) 0.0216(12) 0.0297(13) -0.0046(10) 0.0057(10) -0.0010(9)
P1 0.0163(3) 0.0161(3) 0.0183(3) -0.0078(3) 0.0002(2) -0.0004(2)
P2 0.0168(3) 0.0143(3) 0.0164(3) -0.0031(2) -0.0006(2) -0.0018(2)
Cl1 0.0345(4) 0.0184(3) 0.0231(3) -0.0023(3) -0.0103(3) -0.0033(3)
O3 0.0507(16) 0.0280(12) 0.0447(15) -0.0101(11) -0.0084(12) 0.0026(11)
Ir1 0.01463(5) 0.01454(5) 0.01540(5) -0.00512(4) 0.00092(3) -0.00130(3)
O1A 0.0175(8) 0.0450(12) 0.0316(11) -0.0195(8) 0.0040(8) -0.0067(8)
C24A 0.0175(8) 0.0450(12) 0.0316(11) -0.0195(8) 0.0040(8) -0.0067(8)
C25A 0.0175(8) 0.0450(12) 0.0316(11) -0.0195(8) 0.0040(8) -0.0067(8)
O2A 0.0175(8) 0.0450(12) 0.0316(11) -0.0195(8) 0.0040(8) -0.0067(8)
O2 0.0175(8) 0.0450(12) 0.0316(11) -0.0195(8) 0.0040(8) -0.0067(8)
O1 0.0175(8) 0.0450(12) 0.0316(11) -0.0195(8) 0.0040(8) -0.0067(8)
C24 0.0175(8) 0.0450(12) 0.0316(11) -0.0195(8) 0.0040(8) -0.0067(8)
C25 0.0175(8) 0.0450(12) 0.0316(11) -0.0195(8) 0.0040(8) -0.0067(8)

loop_
_atom_type_symbol
_atom_type_description
_atom_type_scat_dispersion_real
_atom_type_scat_dispersion_imag
_atom_type_scat_source
C C 0.0033 0.0016 'International Tables Vol C Tables 4.2.6.8 and 6.1.1.4'
H H 0.0000 0.0000 'International Tables Vol C Tables 4.2.6.8 and 6.1.1.4'
B B 0.0013 0.0007 'International Tables Vol C Tables 4.2.6.8 and 6.1.1.4'
N N 0.0061 0.0033 'International Tables Vol C Tables 4.2.6.8 and 6.1.1.4'
P P 0.1023 0.0942 'International Tables Vol C Tables 4.2.6.8 and 6.1.1.4'
Cl Cl 0.1484 0.1585 'International Tables Vol C Tables 4.2.6.8 and 6.1.1.4'
Ir Ir -1.4442 7.9887 'International Tables Vol C Tables 4.2.6.8 and 6.1.1.4'
O O 0.0106 0.0060 'International Tables Vol C Tables 4.2.6.8 and 6.1.1.4'

loop_
_geom_angle_atom_site_label_1
_geom_angle_atom_site_label_2
_geom_angle_atom_site_label_3
_geom_angle
C2 C1 P1 112.16(18)
N1 C2 C3 122.8(2)
N1 C2 C1 116.1(2)
C3 C2 C1 121.1(2)
C2 C3 C4 119.6(2)
N2 C4 C3 121.2(3)
N2 C4 C5 121.5(3)
C3 C4 C5 117.3(2)
C6 C5 C4 119.4(2)
N1 C6 C5 122.8(2)
N1 C6 C7 115.8(2)
C5 C6 C7 121.2(2)
C6 C7 P2 112.11(18)
C9 C8 C10 110.2(3)
C9 C8 P1 113.4(2)
C10 C8 P1 114.8(2)
C12 C11 C13 109.7(3)
C12 C11 P1 111.2(2)
C13 C11 P1 110.2(2)
C15 C14 C16 110.5(3)
C15 C14 P2 111.6(2)
C16 C14 P2 110.6(2)
C19 C17 C18 110.4(3)
C19 C17 P2 113.6(2)
C18 C17 P2 112.5(2)
N2 C20 C21 102.6(3)
C22 C21 C20 105.9(3)
C21 C22 C23 103.6(3)
N2 C23 C22 103.3(3)
O3 C30 C31 105.9(4)
C32 C31 C30 101.9(4)
C31 C32 C33 106.4(4)
O3 C33 C32 106.4(4)
O1 B1 O2 109.7(4)
O1A B1 O2A 108.9(3)
O1 B1 Ir1 127.8(3)
O1A B1 Ir1 128.0(2)
O2 B1 Ir1 122.4(3)
O2A B1 Ir1 123.1(2)
C6 N1 C2 118.0(2)
C6 N1 Ir1 121.24(17)
C2 N1 Ir1 120.76(17)
C4 N2 C23 123.0(2)
C4 N2 C20 124.1(2)
C23 N2 C20 112.8(2)
C1 P1 C11 105.19(13)
C1 P1 C8 100.74(13)
C11 P1 C8 107.45(14)
C1 P1 Ir1 100.18(9)
C11 P1 Ir1 115.32(10)
C8 P1 Ir1 124.67(10)
C14 P2 C7 103.19(14)
C14 P2 C17 102.52(14)
C7 P2 C17 103.90(13)
C14 P2 Ir1 123.87(10)
C7 P2 Ir1 100.94(9)
C17 P2 Ir1 119.50(10)
C30 O3 C33 109.3(3)
B1 Ir1 N1 178.34(10)
B1 Ir1 P2 96.52(9)
N1 Ir1 P2 81.93(6)
B1 Ir1 P1 100.98(9)
N1 Ir1 P1 80.65(6)
P2 Ir1 P1 160.26(3)
B1 Ir1 Cl1 91.20(9)
N1 Ir1 Cl1 88.49(6)
P2 Ir1 Cl1 100.76(2)
P1 Ir1 Cl1 88.01(2)
B1 O1A C24A 109.0(3)
O1A C24A C29 108.8(4)
O1A C24A C28 110.4(4)
C29 C24A C28 116.1(4)
O1A C24A C25A 101.9(4)
C29 C24A C25A 110.2(4)
C28 C24A C25A 108.5(4)
O2A C25A C26 105.6(4)
O2A C25A C27 105.9(4)
C26 C25A C27 115.1(4)
O2A C25A C24A 101.7(4)
C26 C25A C24A 113.0(4)
C27 C25A C24A 113.9(4)
B1 O2A C25A 108.6(3)
B1 O2 C25 109.1(6)
B1 O1 C24 106.6(6)
O1 C24 C26 111.4(7)
O1 C24 C25 101.7(8)
C26 C24 C25 112.3(7)
O1 C24 C28 101.9(6)
C26 C24 C28 121.0(7)
C25 C24 C28 106.5(7)
O2 C25 C24 101.7(7)
O2 C25 C27 112.7(7)
C24 C25 C27 103.2(7)
O2 C25 C29 106.5(7)
C24 C25 C29 107.3(7)
C27 C25 C29 123.2(7)

loop_
_geom_bond_atom_site_label_1
_geom_bond_atom_site_label_2
_geom_bond_distance
C1 C2 1.509(4)
C1 P1 1.842(3)
C2 N1 1.355(3)
C2 C3 1.377(4)
C3 C4 1.409(4)
C4 N2 1.354(4)
C4 C5 1.410(4)
C5 C6 1.381(4)
C6 N1 1.349(3)
C6 C7 1.511(4)
C7 P2 1.854(3)
C8 C9 1.526(4)
C8 C10 1.533(4)
C8 P1 1.845(3)
C11 C12 1.533(4)
C11 C13 1.534(4)
C11 P1 1.844(3)
C14 C15 1.522(5)
C14 C16 1.527(5)
C14 P2 1.843(3)
C17 C19 1.529(4)
C17 C18 1.530(5)
C17 P2 1.857(3)
C20 N2 1.465(4)
C20 C21 1.518(4)
C21 C22 1.505(6)
C22 C23 1.508(5)
C23 N2 1.463(4)
C26 C24 1.495(11)
C26 C25A 1.515(7)
C27 C25A 1.537(7)
C27 C25 1.568(10)
C28 C24A 1.532(7)
C28 C24 1.676(10)
C29 C24A 1.529(7)
C29 C25 1.606(11)
C30 O3 1.416(5)
C30 C31 1.505(6)
C31 C32 1.470(7)
C32 C33 1.479(7)
C33 O3 1.421(5)
B1 O1 1.376(8)
B1 O1A 1.387(5)
B1 O2 1.391(7)
B1 O2A 1.406(4)
B1 Ir1 2.055(3)
N1 Ir1 2.183(2)
P1 Ir1 2.2856(7)
P2 Ir1 2.2673(7)
Cl1 Ir1 2.5028(7)
O1A C24A 1.455(5)
C24A C25A 1.550(7)
C25A O2A 1.451(5)
O2 C25 1.438(11)
O1 C24 1.462(11)
C24 C25 1.539(15)

loop_
_geom_torsion_atom_site_label_1
_geom_torsion_atom_site_label_2
_geom_torsion_atom_site_label_3
_geom_torsion_atom_site_label_4
_geom_torsion
P1 C1 C2 N1 -21.5(3)
P1 C1 C2 C3 159.0(2)
N1 C2 C3 C4 -1.2(4)
C1 C2 C3 C4 178.4(3)
C2 C3 C4 N2 -177.8(3)
C2 C3 C4 C5 2.6(4)
N2 C4 C5 C6 179.3(3)
C3 C4 C5 C6 -1.0(4)
C4 C5 C6 N1 -2.2(4)
C4 C5 C6 C7 173.7(3)
N1 C6 C7 P2 -26.7(3)
C5 C6 C7 P2 157.2(2)
N2 C20 C21 C22 -24.4(4)
C20 C21 C22 C23 34.8(4)
C21 C22 C23 N2 -30.8(4)
O3 C30 C31 C32 31.2(5)
C30 C31 C32 C33 -28.8(6)
C31 C32 C33 O3 16.6(6)
C5 C6 N1 C2 3.7(4)
C7 C6 N1 C2 -172.4(2)
C5 C6 N1 Ir1 -174.9(2)
C7 C6 N1 Ir1 9.0(3)
C3 C2 N1 C6 -2.0(4)
C1 C2 N1 C6 178.5(2)
C3 C2 N1 Ir1 176.7(2)
C1 C2 N1 Ir1 -2.9(3)
C3 C4 N2 C23 178.6(3)
C5 C4 N2 C23 -1.8(5)
C3 C4 N2 C20 -4.9(5)
C5 C4 N2 C20 174.7(3)
C22 C23 N2 C4 -166.7(3)
C22 C23 N2 C20 16.4(4)
C21 C20 N2 C4 -172.0(3)
C21 C20 N2 C23 4.8(4)
C2 C1 P1 C11 -87.7(2)
C2 C1 P1 C8 160.8(2)
C2 C1 P1 Ir1 32.3(2)
C12 C11 P1 C1 169.0(2)
C13 C11 P1 C1 47.2(2)
C12 C11 P1 C8 -84.2(3)
C13 C11 P1 C8 153.9(2)
C12 C11 P1 Ir1 59.7(2)
C13 C11 P1 Ir1 -62.1(2)
C9 C8 P1 C1 170.3(2)
C10 C8 P1 C1 42.5(3)
C9 C8 P1 C11 60.5(3)
C10 C8 P1 C11 -67.4(3)
C9 C8 P1 Ir1 -79.2(3)
C10 C8 P1 Ir1 152.94(19)
C15 C14 P2 C7 55.6(3)
C16 C14 P2 C7 179.1(3)
C15 C14 P2 C17 163.4(2)
C16 C14 P2 C17 -73.2(3)
C15 C14 P2 Ir1 -57.5(3)
C16 C14 P2 Ir1 66.0(3)
C6 C7 P2 C14 -99.2(2)
C6 C7 P2 C17 154.1(2)
C6 C7 P2 Ir1 29.7(2)
C19 C17 P2 C14 -60.5(3)
C18 C17 P2 C14 173.2(2)
C19 C17 P2 C7 46.7(3)
C18 C17 P2 C7 -79.6(2)
C19 C17 P2 Ir1 158.1(2)
C18 C17 P2 Ir1 31.8(3)
C31 C30 O3 C33 -22.2(5)
C32 C33 O3 C30 3.8(5)
O1 B1 O1A C24A -84.7(6)
O2 B1 O1A C24A 29.0(5)
O2A B1 O1A C24A -9.8(5)
Ir1 B1 O1A C24A 171.1(3)
B1 O1A C24A C29 -91.1(4)
B1 O1A C24A C28 140.5(4)
B1 O1A C24A C25A 25.3(5)
C25 C29 C24A O1A 102.0(6)
C25 C29 C24A C28 -132.8(7)
C25 C29 C24A C25A -9.0(5)
C24 C28 C24A O1A -83.3(6)
C24 C28 C24A C29 152.3(7)
C24 C28 C24A C25A 27.6(6)
C24 C26 C25A O2A 103.7(7)
C24 C26 C25A C27 -139.9(7)
C24 C26 C25A C24A -6.6(6)
C25 C27 C25A O2A -77.1(7)
C25 C27 C25A C26 166.6(8)
C25 C27 C25A C24A 33.8(6)
O1A C24A C25A O2A -30.6(5)
C29 C24A C25A O2A 84.8(4)
C28 C24A C25A O2A -147.1(4)
O1A C24A C25A C26 82.1(5)
C29 C24A C25A C26 -162.5(4)
C28 C24A C25A C26 -34.4(5)
O1A C24A C25A C27 -144.1(4)
C29 C24A C25A C27 -28.7(5)
C28 C24A C25A C27 99.4(5)
O1 B1 O2A C25A 22.8(5)
O1A B1 O2A C25A -11.6(5)
O2 B1 O2A C25A -90.1(6)
Ir1 B1 O2A C25A 167.5(3)
C26 C25A O2A B1 -91.8(4)
C27 C25A O2A B1 145.7(4)
C24A C25A O2A B1 26.3(5)
O1 B1 O2 C25 2.9(8)
O1A B1 O2 C25 -31.6(7)
O2A B1 O2 C25 79.2(7)
Ir1 B1 O2 C25 -176.6(5)
O1A B1 O1 C24 93.6(8)
O2 B1 O1 C24 18.9(8)
O2A B1 O1 C24 -19.5(7)
Ir1 B1 O1 C24 -161.6(5)
B1 O1 C24 C26 88.6(8)
B1 O1 C24 C25 -31.2(8)
B1 O1 C24 C28 -141.1(6)
C25A C26 C24 O1 -109.5(9)
C25A C26 C24 C25 3.8(5)
C25A C26 C24 C28 130.9(10)
C24A C28 C24 O1 74.6(7)
C24A C28 C24 C26 -161.3(11)
C24A C28 C24 C25 -31.6(6)
B1 O2 C25 C24 -21.9(9)
B1 O2 C25 C27 -131.7(7)
B1 O2 C25 C29 90.3(7)
O1 C24 C25 O2 31.6(9)
C26 C24 C25 O2 -87.5(8)
C28 C24 C25 O2 137.9(6)
O1 C24 C25 C27 148.6(6)
C26 C24 C25 C27 29.4(8)
C28 C24 C25 C27 -105.1(7)
O1 C24 C25 C29 -80.0(7)
C26 C24 C25 C29 160.9(6)
C28 C24 C25 C29 26.4(8)
C25A C27 C25 O2 85.0(9)
C25A C27 C25 C24 -23.8(5)
C25A C27 C25 C29 -145.1(11)
C24A C29 C25 O2 -100.9(7)
C24A C29 C25 C24 7.4(5)
C24A C29 C25 C27 126.7(10)
